data_4025871
loop_
_publ_author_name
'Maliha Uroos'
'William Lewis'
'Alexander J. Blake'
'Christopher J. Hayes'

_publ_section_title
;
 Total Synthesis of (+)-Cymbodiacetal: A Re-evaluation of the Biomimetic
 Route
;
_journal_name_full 'Journal of Organic Chemistry'
_journal_page_first 8465
_journal_page_last 8470
_journal_paper_doi 10.1021/jo101691n
_journal_volume 75
_journal_year 2010
_chemical_absolute_configuration ad
_chemical_formula_moiety 'C20 H30 O4, C H Cl3 '
_chemical_formula_sum 'C21 H31 Cl3 O4'
_chemical_formula_weight 453.81
_chemical_name_systematic
; 
 ? 
;
_space_group_IT_number 4
_symmetry_cell_setting monoclinic
_symmetry_space_group_name_Hall 'P 2yb'
_symmetry_space_group_name_H-M 'P 1 21 1'
_atom_sites_solution_hydrogens geom
_atom_sites_solution_primary direct
_atom_sites_solution_secondary difmap
_audit_creation_method 'enCIFer editing of SHELXL-97 created file'
_cell_angle_alpha 90.00
_cell_angle_beta 97.847(4)
_cell_angle_gamma 90.00
_cell_formula_units_Z 2
_cell_length_a 5.9089(15)
_cell_length_b 17.868(5)
_cell_length_c 10.642(3)
_cell_measurement_reflns_used 1830
_cell_measurement_temperature 150(2)
_cell_measurement_theta_max 26.81
_cell_measurement_theta_min 2.24
_cell_volume 1113.1(5)
_computing_cell_refinement 'Bruker SAINT version 6.36A (Bruker, 2002)'
_computing_data_collection 'Bruker SMART version 5.625 (Bruker, 2001)'
_computing_data_reduction 'Bruker SAINT; SHELXTL (Sheldrick, 2008)'
_computing_molecular_graphics ' ? '
_computing_publication_material 'enCIFer(Allen et al.,2004);PLATON(Spek,2003)'
_computing_structure_refinement 'SHELXL97 (Sheldrick, 2008)'
_computing_structure_solution 'SHEXTL (Sheldrick, 2008)'
_diffrn_ambient_temperature 150(2)
_diffrn_detector_area_resol_mean 8.366
_diffrn_measured_fraction_theta_full 1.000
_diffrn_measured_fraction_theta_max 1.000
_diffrn_measurement_device_type 'Bruker SMART APEX CCD area detector'
_diffrn_measurement_method \w
_diffrn_radiation_monochromator graphite
_diffrn_radiation_source 'sealed tube'
_diffrn_radiation_type MoK\a
_diffrn_radiation_wavelength 0.71073
_diffrn_reflns_av_R_equivalents 0.0641
_diffrn_reflns_av_sigmaI/netI 0.0971
_diffrn_reflns_limit_h_max 7
_diffrn_reflns_limit_h_min -7
_diffrn_reflns_limit_k_max 21
_diffrn_reflns_limit_k_min -21
_diffrn_reflns_limit_l_max 12
_diffrn_reflns_limit_l_min -12
_diffrn_reflns_number 8123
_diffrn_reflns_theta_full 25.04
_diffrn_reflns_theta_max 25.04
_diffrn_reflns_theta_min 2.24
_diffrn_standards_decay_% 0
_diffrn_standards_number 0
_exptl_absorpt_coefficient_mu 0.436
_exptl_absorpt_correction_T_max 0.9025
_exptl_absorpt_correction_T_min 0.6632
_exptl_absorpt_correction_type multi-scan
_exptl_absorpt_process_details 'SADABS 2007/2'
_exptl_crystal_colour COLOURLESS
_exptl_crystal_density_diffrn 1.354
_exptl_crystal_density_method 'not measured'
_exptl_crystal_description NEEDLE
_exptl_crystal_F_000 480
_exptl_crystal_size_max 0.45
_exptl_crystal_size_mid 0.07
_exptl_crystal_size_min 0.04
_refine_diff_density_max 0.488
_refine_diff_density_min -0.239
_refine_diff_density_rms 0.072
_refine_ls_abs_structure_details 'Flack H D (1983), Acta Cryst. A39, 876-881, 1795 friedel pairs measured.'
_refine_ls_abs_structure_Flack -0.17(15)
_refine_ls_extinction_method none
_refine_ls_goodness_of_fit_ref 1.038
_refine_ls_hydrogen_treatment constr
_refine_ls_matrix_type full
_refine_ls_number_parameters 286
_refine_ls_number_reflns 3835
_refine_ls_number_restraints 31
_refine_ls_restrained_S_all 1.045
_refine_ls_R_factor_all 0.0982
_refine_ls_R_factor_gt 0.0757
_refine_ls_shift/su_max 0.000
_refine_ls_shift/su_mean 0.000
_refine_ls_structure_factor_coef Fsqd
_refine_ls_weighting_details 'calc w=1/[\s^2^(Fo^2^)+(0.0983P)^2^] where P=(Fo^2^+2Fc^2^)/3'
_refine_ls_weighting_scheme calc
_refine_ls_wR_factor_gt 0.1760
_refine_ls_wR_factor_ref 0.1874
_reflns_number_gt 2856
_reflns_number_total 3835
_reflns_threshold_expression I>2\s(I)
_cod_data_source_file jo101691n_si_005.cif
_cod_data_source_block ocmucc
_cod_depositor_comments
;
The following automatic conversions were performed:

'_symmetry_cell_setting' value 'Monoclinic' changed to 'monoclinic'
according to the built-in table from CIF Core dictionary named
'cif_core.dic' version 2.4.1 from
2010-06-29.

'_exptl_absorpt_correction_type' value 'MULTI-SCAN'
changed to 'multi-scan' according to the built-in table from CIF Core
dictionary named 'cif_core.dic' version 2.4.1 from 2010-06-29.

Automatic conversion script
Id: cif_fix_values 1646 2011-03-28 12:23:43Z adriana 
;
_cod_original_sg_symbol_H-M 'P 21'
_cod_database_code 4025871
_nottingham_internal_coll_name OCMUCC
_nottingham_internal_coll_number 8975
_nottingham_internal_coll_client MU/CJH
_nottingham_internal_coll_type SPHERE
_nottingham_internal_coll_frame_time 60s
_nottingham_internal_coll_frame_width '0.3 DEGREES'
_nottingham_internal_coll_frame_method '\w scans'
_nottingham_internal_coll_user WL
_nottingham_internal_coll_date 29/9/2009
_nottingham_internal_process_user WL
_nottingham_internal_process_date 2/11/2009
_nottingham_internal_solution_user WL
_nottingham_internal_solution_date 2/11/2009
_nottingham_internal_refinement_user WL
_nottingham_internal_refinement_date 2/11/2009
_nottingham_internal_validation_user WL
_nottingham_internal_validation_date 12/03/2010
_nottingham_internal_archive_date 12/3/2010

loop_
_symmetry_equiv_pos_as_xyz
'x, y, z'
'-x, y+1/2, -z'

loop_
_atom_site_label
_atom_site_type_symbol
_atom_site_fract_x
_atom_site_fract_y
_atom_site_fract_z
_atom_site_U_iso_or_equiv
_atom_site_adp_type
_atom_site_occupancy
_atom_site_symmetry_multiplicity
_atom_site_calc_flag
_atom_site_refinement_flags
_atom_site_disorder_assembly
_atom_site_disorder_group
C1 C 0.4696(7) 0.3198(3) 0.4581(4) 0.0198(11) Uani 1 1 d . . .
C2 C 0.6792(7) 0.3108(3) 0.3906(5) 0.0192(11) Uani 1 1 d . . .
C3 C 0.6961(9) 0.2356(3) 0.3282(5) 0.0232(11) Uani 1 1 d . . .
H3A H 0.8407 0.2329 0.2910 0.028 Uiso 1 1 calc R . .
H3B H 0.5679 0.2298 0.2585 0.028 Uiso 1 1 calc R . .
C4 C 0.6890(9) 0.1719(3) 0.4242(5) 0.0251(12) Uani 1 1 d . . .
H4A H 0.8158 0.1806 0.4950 0.030 Uiso 1 1 calc R . .
C5 C 0.4628(9) 0.1784(3) 0.4794(5) 0.0269(12) Uani 1 1 d . . .
H5A H 0.3334 0.1723 0.4106 0.032 Uiso 1 1 calc R . .
H5B H 0.4536 0.1378 0.5420 0.032 Uiso 1 1 calc R . .
C6 C 0.4441(8) 0.2527(3) 0.5425(4) 0.0200(11) Uani 1 1 d . . .
H6A H 0.5631 0.2555 0.6175 0.024 Uiso 1 1 calc R . .
H6B H 0.2936 0.2556 0.5732 0.024 Uiso 1 1 calc R . .
C7 C 0.7267(10) 0.0969(3) 0.3685(5) 0.0315(13) Uani 1 1 d . . .
C8 C 0.9156(11) 0.0574(4) 0.4129(8) 0.0514(19) Uani 1 1 d . . .
H8A H 0.9382 0.0089 0.3802 0.062 Uiso 1 1 calc R . .
H8B H 1.0259 0.0781 0.4767 0.062 Uiso 1 1 calc R . .
C9 C 0.5545(13) 0.0663(4) 0.2702(7) 0.0537(19) Uani 1 1 d . . .
H9A H 0.6084 0.0184 0.2404 0.081 Uiso 1 1 calc R . .
H9B H 0.5283 0.1014 0.1991 0.081 Uiso 1 1 calc R . .
H9C H 0.4115 0.0584 0.3054 0.081 Uiso 1 1 calc R . .
C10 C 0.4766(9) 0.3941(3) 0.5275(5) 0.0247(12) Uani 1 1 d . . .
H10A H 0.5954 0.3929 0.6027 0.030 Uiso 1 1 calc R . .
H10B H 0.3272 0.4042 0.5564 0.030 Uiso 1 1 calc R . .
O11 O 0.6675(5) 0.36636(19) 0.2914(3) 0.0200(8) Uani 1 1 d . . .
O12 O 0.8693(5) 0.3252(2) 0.4822(3) 0.0248(8) Uani 1 1 d . . .
H12A H 0.9896 0.3210 0.4489 0.037 Uiso 1 1 calc R . .
C1' C 0.4966(8) 0.4240(3) 0.3022(5) 0.0206(11) Uani 1 1 d . . .
C2' C 0.2664(8) 0.3839(3) 0.2776(5) 0.0199(11) Uani 1 1 d . . .
C3' C 0.2108(8) 0.3554(3) 0.1435(5) 0.0220(11) Uani 1 1 d . . .
H3'A H 0.0549 0.3339 0.1317 0.026 Uiso 1 1 calc R . .
H3'B H 0.3191 0.3150 0.1292 0.026 Uiso 1 1 calc R . .
C4' C 0.2245(9) 0.4178(3) 0.0453(5) 0.0266(12) Uani 1 1 d . . .
H4'A H 0.1144 0.4579 0.0618 0.032 Uiso 1 1 calc R . .
C5' C 0.4644(9) 0.4514(3) 0.0671(5) 0.0286(13) Uani 1 1 d . . .
H5'A H 0.5777 0.4124 0.0534 0.034 Uiso 1 1 calc R . .
H5'B H 0.4758 0.4921 0.0052 0.034 Uiso 1 1 calc R . .
C6' C 0.5182(9) 0.4822(3) 0.2009(5) 0.0249(12) Uani 1 1 d . . .
H6'A H 0.6759 0.5023 0.2130 0.030 Uiso 1 1 calc R . .
H6'B H 0.4131 0.5242 0.2113 0.030 Uiso 1 1 calc R . .
C7' C 0.1552(11) 0.3897(4) -0.0881(5) 0.0389(15) Uani 1 1 d . . .
C8' C -0.0524(14) 0.4092(6) -0.1517(7) 0.072(3) Uani 1 1 d . . .
H8'A H -0.0968 0.3921 -0.2360 0.087 Uiso 1 1 calc R . .
H8'B H -0.1528 0.4399 -0.1117 0.087 Uiso 1 1 calc R . .
C9' C 0.3120(14) 0.3434(5) -0.1453(7) 0.062(2) Uani 1 1 d . . .
H9'A H 0.2420 0.3283 -0.2303 0.094 Uiso 1 1 calc R . .
H9'B H 0.3485 0.2987 -0.0930 0.094 Uiso 1 1 calc R . .
H9'C H 0.4525 0.3715 -0.1515 0.094 Uiso 1 1 calc R . .
C10' C 0.5314(8) 0.4558(3) 0.4351(5) 0.0249(12) Uani 1 1 d . . .
H10C H 0.4295 0.4993 0.4405 0.030 Uiso 1 1 calc R . .
H10D H 0.6914 0.4727 0.4575 0.030 Uiso 1 1 calc R . .
O11' O 0.2731(5) 0.31962(19) 0.3600(3) 0.0190(7) Uani 1 1 d . . .
O12' O 0.1032(5) 0.43493(19) 0.3081(3) 0.0233(8) Uani 1 1 d . . .
H12B H -0.0241 0.4135 0.3043 0.035 Uiso 1 1 calc R . .
C1S C -0.0510(11) 0.1833(5) 0.9172(6) 0.0642(19) Uani 1 1 d DU . .
H1SA H -0.0180 0.2382 0.9166 0.077 Uiso 0.46(4) 1 calc PR A 1
H1SB H 0.0062 0.2360 0.9238 0.077 Uiso 0.54(4) 1 calc PR A 2
Cl1 Cl -0.036(2) 0.1489(9) 0.7675(8) 0.075(3) Uani 0.46(4) 1 d PDU A 1
Cl2 Cl 0.112(4) 0.1449(8) 1.0468(14) 0.094(4) Uani 0.46(4) 1 d PDU A 1
Cl3 Cl -0.3437(15) 0.1718(5) 0.9209(15) 0.087(3) Uani 0.46(4) 1 d PDU A 1
Cl1' Cl 0.023(3) 0.1437(8) 0.7787(11) 0.096(4) Uani 0.54(4) 1 d PDU A 2
Cl2' Cl 0.122(4) 0.1285(12) 1.0271(16) 0.135(5) Uani 0.54(4) 1 d PDU A 2
Cl3' Cl -0.323(2) 0.1821(11) 0.9495(17) 0.151(6) Uani 0.54(4) 1 d PDU A 2

loop_
_atom_site_aniso_label
_atom_site_aniso_U_11
_atom_site_aniso_U_22
_atom_site_aniso_U_33
_atom_site_aniso_U_23
_atom_site_aniso_U_13
_atom_site_aniso_U_12
C1 0.011(2) 0.028(3) 0.019(2) -0.005(2) -0.0020(19) 0.001(2)
C2 0.015(2) 0.023(3) 0.018(2) 0.003(2) -0.0009(19) -0.004(2)
C3 0.025(3) 0.029(3) 0.017(3) 0.000(2) 0.008(2) 0.006(2)
C4 0.034(3) 0.021(3) 0.020(3) 0.006(2) 0.003(2) -0.001(2)
C5 0.029(3) 0.029(3) 0.025(3) 0.009(2) 0.012(2) 0.003(2)
C6 0.017(2) 0.028(3) 0.016(2) 0.003(2) 0.0065(19) 0.003(2)
C7 0.047(3) 0.016(3) 0.035(3) 0.004(2) 0.018(3) 0.000(3)
C8 0.042(4) 0.015(3) 0.094(6) -0.004(3) 0.001(4) 0.003(3)
C9 0.072(5) 0.030(4) 0.053(4) -0.009(3) -0.014(4) 0.014(3)
C10 0.024(3) 0.026(3) 0.023(3) 0.001(2) 0.000(2) 0.002(2)
O11 0.0143(16) 0.022(2) 0.0239(18) 0.0014(15) 0.0021(14) 0.0021(14)
O12 0.0172(17) 0.031(2) 0.0254(18) -0.0012(17) -0.0020(14) -0.0020(16)
C1' 0.016(2) 0.019(3) 0.026(3) -0.002(2) -0.001(2) 0.003(2)
C2' 0.019(2) 0.021(3) 0.020(3) 0.007(2) 0.001(2) 0.005(2)
C3' 0.018(2) 0.024(3) 0.023(3) 0.002(2) 0.000(2) -0.008(2)
C4' 0.027(3) 0.030(3) 0.022(3) 0.013(2) 0.003(2) 0.005(2)
C5' 0.030(3) 0.033(3) 0.023(3) 0.013(2) 0.004(2) -0.005(2)
C6' 0.021(3) 0.018(3) 0.034(3) 0.003(2) -0.001(2) -0.002(2)
C7' 0.051(4) 0.045(4) 0.020(3) 0.010(3) 0.001(3) -0.016(3)
C8' 0.061(5) 0.123(8) 0.027(4) -0.003(4) -0.015(3) 0.000(5)
C9' 0.084(5) 0.063(5) 0.040(4) -0.017(4) 0.009(4) -0.009(4)
C10' 0.012(2) 0.021(3) 0.040(3) -0.008(2) -0.001(2) -0.004(2)
O11' 0.0132(16) 0.0230(19) 0.0200(17) 0.0007(15) -0.0004(13) -0.0005(14)
O12' 0.0129(16) 0.022(2) 0.034(2) 0.0018(16) 0.0006(15) 0.0025(14)
C1S 0.077(4) 0.049(5) 0.061(4) 0.007(4) -0.009(3) -0.001(4)
Cl1 0.075(5) 0.115(8) 0.035(4) 0.006(3) 0.004(3) -0.001(5)
Cl2 0.128(9) 0.072(6) 0.064(5) 0.000(4) -0.048(5) 0.000(4)
Cl3 0.067(4) 0.047(6) 0.143(8) -0.029(4) 0.004(4) -0.004(3)
Cl1' 0.098(7) 0.085(5) 0.099(5) -0.021(4) -0.011(4) 0.037(5)
Cl2' 0.114(7) 0.163(13) 0.113(8) 0.059(7) -0.034(7) 0.031(10)
Cl3' 0.089(5) 0.234(15) 0.132(7) -0.076(8) 0.020(5) 0.038(6)

loop_
_atom_type_symbol
_atom_type_description
_atom_type_scat_dispersion_real
_atom_type_scat_dispersion_imag
_atom_type_scat_source
C C 0.0033 0.0016 'International Tables Vol C Tables 4.2.6.8 and 6.1.1.4'
H H 0.0000 0.0000 'International Tables Vol C Tables 4.2.6.8 and 6.1.1.4'
O O 0.0106 0.0060 'International Tables Vol C Tables 4.2.6.8 and 6.1.1.4'
Cl Cl 0.1484 0.1585 'International Tables Vol C Tables 4.2.6.8 and 6.1.1.4'

loop_
_geom_angle_atom_site_label_1
_geom_angle_atom_site_label_2
_geom_angle_atom_site_label_3
_geom_angle
_geom_angle_site_symmetry_1
_geom_angle_site_symmetry_3
_geom_angle_publ_flag
O11' C1 C10 108.5(4) . . ?
O11' C1 C6 106.9(4) . . ?
C10 C1 C6 113.7(4) . . ?
O11' C1 C2 106.5(3) . . ?
C10 C1 C2 110.6(4) . . ?
C6 C1 C2 110.4(4) . . ?
O12 C2 O11 109.6(4) . . ?
O12 C2 C3 111.9(4) . . ?
O11 C2 C3 106.8(4) . . ?
O12 C2 C1 106.2(4) . . ?
O11 C2 C1 108.2(4) . . ?
C3 C2 C1 114.1(4) . . ?
C2 C3 C4 111.0(4) . . ?
C2 C3 H3A 109.4 . . ?
C4 C3 H3A 109.4 . . ?
C2 C3 H3B 109.4 . . ?
C4 C3 H3B 109.4 . . ?
H3A C3 H3B 108.0 . . ?
C7 C4 C3 112.5(4) . . ?
C7 C4 C5 113.8(5) . . ?
C3 C4 C5 107.7(4) . . ?
C7 C4 H4A 107.5 . . ?
C3 C4 H4A 107.5 . . ?
C5 C4 H4A 107.5 . . ?
C6 C5 C4 111.0(4) . . ?
C6 C5 H5A 109.4 . . ?
C4 C5 H5A 109.4 . . ?
C6 C5 H5B 109.4 . . ?
C4 C5 H5B 109.4 . . ?
H5A C5 H5B 108.0 . . ?
C5 C6 C1 114.5(4) . . ?
C5 C6 H6A 108.6 . . ?
C1 C6 H6A 108.6 . . ?
C5 C6 H6B 108.6 . . ?
C1 C6 H6B 108.6 . . ?
H6A C6 H6B 107.6 . . ?
C8 C7 C9 121.0(6) . . ?
C8 C7 C4 119.4(6) . . ?
C9 C7 C4 119.5(5) . . ?
C7 C8 H8A 120.0 . . ?
C7 C8 H8B 120.0 . . ?
H8A C8 H8B 120.0 . . ?
C7 C9 H9A 109.5 . . ?
C7 C9 H9B 109.5 . . ?
H9A C9 H9B 109.5 . . ?
C7 C9 H9C 109.5 . . ?
H9A C9 H9C 109.5 . . ?
H9B C9 H9C 109.5 . . ?
C1 C10 C10' 108.1(4) . . ?
C1 C10 H10A 110.1 . . ?
C10' C10 H10A 110.1 . . ?
C1 C10 H10B 110.1 . . ?
C10' C10 H10B 110.1 . . ?
H10A C10 H10B 108.4 . . ?
C2 O11 C1' 113.1(3) . . ?
C2 O12 H12A 109.5 . . ?
O11 C1' C10' 109.4(4) . . ?
O11 C1' C6' 107.6(4) . . ?
C10' C1' C6' 113.2(4) . . ?
O11 C1' C2' 105.4(4) . . ?
C10' C1' C2' 109.9(4) . . ?
C6' C1' C2' 111.1(4) . . ?
O12' C2' O11' 110.0(4) . . ?
O12' C2' C3' 111.8(4) . . ?
O11' C2' C3' 106.9(4) . . ?
O12' C2' C1' 106.3(4) . . ?
O11' C2' C1' 108.6(4) . . ?
C3' C2' C1' 113.2(4) . . ?
C2' C3' C4' 111.9(4) . . ?
C2' C3' H3'A 109.2 . . ?
C4' C3' H3'A 109.2 . . ?
C2' C3' H3'B 109.2 . . ?
C4' C3' H3'B 109.2 . . ?
H3'A C3' H3'B 107.9 . . ?
C7' C4' C5' 113.6(4) . . ?
C7' C4' C3' 111.4(5) . . ?
C5' C4' C3' 108.4(4) . . ?
C7' C4' H4'A 107.7 . . ?
C5' C4' H4'A 107.7 . . ?
C3' C4' H4'A 107.7 . . ?
C6' C5' C4' 110.8(4) . . ?
C6' C5' H5'A 109.5 . . ?
C4' C5' H5'A 109.5 . . ?
C6' C5' H5'B 109.5 . . ?
C4' C5' H5'B 109.5 . . ?
H5'A C5' H5'B 108.1 . . ?
C1' C6' C5' 113.0(4) . . ?
C1' C6' H6'A 109.0 . . ?
C5' C6' H6'A 109.0 . . ?
C1' C6' H6'B 109.0 . . ?
C5' C6' H6'B 109.0 . . ?
H6'A C6' H6'B 107.8 . . ?
C8' C7' C9' 121.7(6) . . ?
C8' C7' C4' 119.5(6) . . ?
C9' C7' C4' 118.8(6) . . ?
C7' C8' H8'A 120.0 . . ?
C7' C8' H8'B 120.0 . . ?
H8'A C8' H8'B 120.0 . . ?
C7' C9' H9'A 109.5 . . ?
C7' C9' H9'B 109.5 . . ?
H9'A C9' H9'B 109.5 . . ?
C7' C9' H9'C 109.5 . . ?
H9'A C9' H9'C 109.5 . . ?
H9'B C9' H9'C 109.5 . . ?
C1' C10' C10 108.3(4) . . ?
C1' C10' H10C 110.0 . . ?
C10 C10' H10C 110.0 . . ?
C1' C10' H10D 110.0 . . ?
C10 C10' H10D 110.0 . . ?
H10C C10' H10D 108.4 . . ?
C2' O11' C1 112.9(4) . . ?
C2' O12' H12B 109.5 . . ?
Cl3' C1S Cl2 106.0(12) . . ?
Cl3' C1S Cl1 110.8(9) . . ?
Cl2 C1S Cl1 120.5(11) . . ?
Cl3' C1S Cl1' 121.5(13) . . ?
Cl2 C1S Cl1' 109.9(10) . . ?
Cl1 C1S Cl1' 12.0(7) . . ?
Cl3' C1S Cl2' 110.1(11) . . ?
Cl2 C1S Cl2' 12.3(8) . . ?
Cl1 C1S Cl2' 108.6(10) . . ?
Cl1' C1S Cl2' 98.5(12) . . ?
Cl3' C1S Cl3 11.9(7) . . ?
Cl2 C1S Cl3 112.5(11) . . ?
Cl1 C1S Cl3 99.0(9) . . ?
Cl1' C1S Cl3 109.6(10) . . ?
Cl2' C1S Cl3 114.3(12) . . ?
Cl3' C1S H1SA 101.9 . . ?
Cl2 C1S H1SA 108.0 . . ?
Cl1 C1S H1SA 108.0 . . ?
Cl1' C1S H1SA 108.7 . . ?
Cl2' C1S H1SA 117.2 . . ?
Cl3 C1S H1SA 108.0 . . ?
Cl3' C1S H1SB 108.6 . . ?
Cl2 C1S H1SB 100.0 . . ?
Cl1 C1S H1SB 110.0 . . ?
Cl1' C1S H1SB 108.6 . . ?
Cl2' C1S H1SB 108.6 . . ?
Cl3 C1S H1SB 115.8 . . ?
H1SA C1S H1SB 9.0 . . ?

loop_
_geom_bond_atom_site_label_1
_geom_bond_atom_site_label_2
_geom_bond_distance
_geom_bond_site_symmetry_2
_geom_bond_publ_flag
C1 O11' 1.451(5) . ?
C1 C10 1.518(7) . ?
C1 C6 1.518(7) . ?
C1 C2 1.522(6) . ?
C2 O12 1.406(6) . ?
C2 O11 1.444(6) . ?
C2 C3 1.509(7) . ?
C3 C4 1.534(7) . ?
C3 H3A 0.9900 . ?
C3 H3B 0.9900 . ?
C4 C7 1.494(8) . ?
C4 C5 1.536(7) . ?
C4 H4A 1.0000 . ?
C5 C6 1.499(8) . ?
C5 H5A 0.9900 . ?
C5 H5B 0.9900 . ?
C6 H6A 0.9900 . ?
C6 H6B 0.9900 . ?
C7 C8 1.351(9) . ?
C7 C9 1.462(9) . ?
C8 H8A 0.9500 . ?
C8 H8B 0.9500 . ?
C9 H9A 0.9800 . ?
C9 H9B 0.9800 . ?
C9 H9C 0.9800 . ?
C10 C10' 1.540(7) . ?
C10 H10A 0.9900 . ?
C10 H10B 0.9900 . ?
O11 C1' 1.458(6) . ?
O12 H12A 0.8400 . ?
C1' C10' 1.512(7) . ?
C1' C6' 1.516(7) . ?
C1' C2' 1.528(6) . ?
C2' O12' 1.397(6) . ?
C2' O11' 1.443(6) . ?
C2' C3' 1.510(7) . ?
C3' C4' 1.538(7) . ?
C3' H3'A 0.9900 . ?
C3' H3'B 0.9900 . ?
C4' C7' 1.509(8) . ?
C4' C5' 1.528(7) . ?
C4' H4'A 1.0000 . ?
C5' C6' 1.520(7) . ?
C5' H5'A 0.9900 . ?
C5' H5'B 0.9900 . ?
C6' H6'A 0.9900 . ?
C6' H6'B 0.9900 . ?
C7' C8' 1.363(10) . ?
C7' C9' 1.438(10) . ?
C8' H8'A 0.9500 . ?
C8' H8'B 0.9500 . ?
C9' H9'A 0.9800 . ?
C9' H9'B 0.9800 . ?
C9' H9'C 0.9800 . ?
C10' H10C 0.9900 . ?
C10' H10D 0.9900 . ?
O12' H12B 0.8400 . ?
C1S Cl3' 1.688(11) . ?
C1S Cl2 1.713(11) . ?
C1S Cl1 1.722(10) . ?
C1S Cl1' 1.743(10) . ?
C1S Cl2' 1.746(11) . ?
C1S Cl3 1.748(10) . ?
C1S H1SA 1.0000 . ?
C1S H1SB 1.0000 . ?

loop_
_geom_hbond_atom_site_label_D
_geom_hbond_atom_site_label_H
_geom_hbond_atom_site_label_A
_geom_hbond_distance_DH
_geom_hbond_distance_HA
_geom_hbond_distance_DA
_geom_hbond_angle_DHA
_geom_hbond_site_symmetry_A
O12 H12A O11' 0.84 2.03 2.871(4) 174.9 1_655
O12' H12B O11 0.84 2.00 2.835(4) 177.6 1_455

loop_
_geom_torsion_atom_site_label_1
_geom_torsion_atom_site_label_2
_geom_torsion_atom_site_label_3
_geom_torsion_atom_site_label_4
_geom_torsion
_geom_torsion_site_symmetry_1
_geom_torsion_site_symmetry_2
_geom_torsion_site_symmetry_3
_geom_torsion_site_symmetry_4
_geom_torsion_publ_flag
O11' C1 C2 O12 169.1(4) . . . . ?
C10 C1 C2 O12 51.5(5) . . . . ?
C6 C1 C2 O12 -75.3(5) . . . . ?
O11' C1 C2 O11 51.5(5) . . . . ?
C10 C1 C2 O11 -66.1(5) . . . . ?
C6 C1 C2 O11 167.2(4) . . . . ?
O11' C1 C2 C3 -67.2(5) . . . . ?
C10 C1 C2 C3 175.2(4) . . . . ?
C6 C1 C2 C3 48.5(5) . . . . ?
O12 C2 C3 C4 64.9(5) . . . . ?
O11 C2 C3 C4 -175.2(4) . . . . ?
C1 C2 C3 C4 -55.7(5) . . . . ?
C2 C3 C4 C7 -174.8(5) . . . . ?
C2 C3 C4 C5 59.0(5) . . . . ?
C7 C4 C5 C6 175.6(4) . . . . ?
C3 C4 C5 C6 -59.0(5) . . . . ?
C4 C5 C6 C1 55.7(5) . . . . ?
O11' C1 C6 C5 66.7(5) . . . . ?
C10 C1 C6 C5 -173.6(4) . . . . ?
C2 C1 C6 C5 -48.6(5) . . . . ?
C3 C4 C7 C8 114.7(6) . . . . ?
C5 C4 C7 C8 -122.5(6) . . . . ?
C3 C4 C7 C9 -67.6(7) . . . . ?
C5 C4 C7 C9 55.2(7) . . . . ?
O11' C1 C10 C10' -68.0(5) . . . . ?
C6 C1 C10 C10' 173.3(4) . . . . ?
C2 C1 C10 C10' 48.4(5) . . . . ?
O12 C2 O11 C1' -102.1(4) . . . . ?
C3 C2 O11 C1' 136.5(4) . . . . ?
C1 C2 O11 C1' 13.3(5) . . . . ?
C2 O11 C1' C10' 51.2(5) . . . . ?
C2 O11 C1' C6' 174.6(4) . . . . ?
C2 O11 C1' C2' -66.9(4) . . . . ?
O11 C1' C2' O12' 170.4(4) . . . . ?
C10' C1' C2' O12' 52.6(5) . . . . ?
C6' C1' C2' O12' -73.4(5) . . . . ?
O11 C1' C2' O11' 52.1(4) . . . . ?
C10' C1' C2' O11' -65.7(5) . . . . ?
C6' C1' C2' O11' 168.3(4) . . . . ?
O11 C1' C2' C3' -66.4(5) . . . . ?
C10' C1' C2' C3' 175.8(4) . . . . ?
C6' C1' C2' C3' 49.8(5) . . . . ?
O12' C2' C3' C4' 65.9(5) . . . . ?
O11' C2' C3' C4' -173.7(4) . . . . ?
C1' C2' C3' C4' -54.2(5) . . . . ?
C2' C3' C4' C7' -176.7(5) . . . . ?
C2' C3' C4' C5' 57.6(6) . . . . ?
C7' C4' C5' C6' 177.0(5) . . . . ?
C3' C4' C5' C6' -58.6(6) . . . . ?
O11 C1' C6' C5' 63.6(5) . . . . ?
C10' C1' C6' C5' -175.4(4) . . . . ?
C2' C1' C6' C5' -51.2(5) . . . . ?
C4' C5' C6' C1' 57.1(6) . . . . ?
C5' C4' C7' C8' -131.8(7) . . . . ?
C3' C4' C7' C8' 105.4(7) . . . . ?
C5' C4' C7' C9' 47.7(7) . . . . ?
C3' C4' C7' C9' -75.1(7) . . . . ?
O11 C1' C10' C10 -66.9(5) . . . . ?
C6' C1' C10' C10 173.1(4) . . . . ?
C2' C1' C10' C10 48.3(5) . . . . ?
C1 C10 C10' C1' 14.8(5) . . . . ?
O12' C2' O11' C1 -104.0(4) . . . . ?
C3' C2' O11' C1 134.5(4) . . . . ?
C1' C2' O11' C1 12.0(5) . . . . ?
C10 C1 O11' C2' 52.8(5) . . . . ?
C6 C1 O11' C2' 175.8(4) . . . . ?
C2 C1 O11' C2' -66.2(5) . . . . ?
